data_4111906
loop_
_publ_author_name
'Jos\'e Luis Garc\'ia Ruano'
'Jos\'e Alem\'an'
'Alejandro Parra'

_publ_section_title
;
 Highly Stereoselective Benzylation of N-Sulfinylketimines
;
_journal_name_full 'Journal of the American Chemical Society'
_journal_page_first 13048
_journal_page_last 13054
_journal_paper_doi 10.1021/ja0515203
_journal_volume 127
_journal_year 2005
_chemical_formula_sum 'C31 H33 N O3 S2'
_chemical_formula_weight 531.70
_chemical_name_systematic
; 
 ? 
;
_space_group_IT_number 19
_symmetry_cell_setting orthorhombic
_symmetry_space_group_name_Hall 'P 2ac 2ab'
_symmetry_space_group_name_H-M 'P 21 21 21'
_atom_sites_solution_hydrogens geom
_atom_sites_solution_primary direct
_atom_sites_solution_secondary difmap
_audit_creation_method SHELXL-97
_cell_angle_alpha 90.00
_cell_angle_beta 90.00
_cell_angle_gamma 90.00
_cell_formula_units_Z 4
_cell_length_a 7.33490(10)
_cell_length_b 18.72360(10)
_cell_length_c 20.2187(2)
_cell_measurement_temperature 100(2)
_cell_volume 2776.75(5)
_computing_cell_refinement 'Bruker SMART'
_computing_data_collection 'Bruker SMART'
_computing_data_reduction 'Bruker SAINT'
_computing_molecular_graphics 'Bruker SHELXTL'
_computing_publication_material 'Bruker SHELXTL'
_computing_structure_refinement 'SHELXL-97 (Sheldrick, 1997)'
_computing_structure_solution 'SHELXS-97 (Sheldrick, 1990)'
_diffrn_ambient_temperature 100(2)
_diffrn_measured_fraction_theta_full 0.949
_diffrn_measured_fraction_theta_max 0.949
_diffrn_measurement_device_type 'CCD area detector'
_diffrn_measurement_method 'phi and omega scans'
_diffrn_radiation_monochromator graphite
_diffrn_radiation_source 'fine-focus sealed tube'
_diffrn_radiation_type CuK\a
_diffrn_radiation_wavelength 1.54178
_diffrn_reflns_av_R_equivalents 0.0259
_diffrn_reflns_av_sigmaI/netI 0.0280
_diffrn_reflns_limit_h_max 8
_diffrn_reflns_limit_h_min -8
_diffrn_reflns_limit_k_max 22
_diffrn_reflns_limit_k_min -22
_diffrn_reflns_limit_l_max 23
_diffrn_reflns_limit_l_min -17
_diffrn_reflns_number 11918
_diffrn_reflns_theta_full 70.44
_diffrn_reflns_theta_max 70.44
_diffrn_reflns_theta_min 3.22
_exptl_absorpt_coefficient_mu 1.993
_exptl_absorpt_correction_type none
_exptl_crystal_colour colorless
_exptl_crystal_density_diffrn 1.272
_exptl_crystal_density_meas 0
_exptl_crystal_description prisma
_exptl_crystal_F_000 1128
_exptl_crystal_size_max 0.30
_exptl_crystal_size_mid 0.15
_exptl_crystal_size_min 0.15
_refine_diff_density_max 0.194
_refine_diff_density_min -0.186
_refine_diff_density_rms 0.036
_refine_ls_abs_structure_details 'Flack H D (1983), Acta Cryst. A39, 876-881'
_refine_ls_abs_structure_Flack -0.002(10)
_refine_ls_extinction_method none
_refine_ls_goodness_of_fit_ref 1.051
_refine_ls_hydrogen_treatment mixed
_refine_ls_matrix_type full
_refine_ls_number_parameters 466
_refine_ls_number_reflns 4807
_refine_ls_number_restraints 0
_refine_ls_restrained_S_all 1.051
_refine_ls_R_factor_all 0.0278
_refine_ls_R_factor_gt 0.0267
_refine_ls_shift/su_max 0.001
_refine_ls_shift/su_mean 0.000
_refine_ls_structure_factor_coef Fsqd
_refine_ls_weighting_details 'calc w=1/[\s^2^(Fo^2^)+(0.0446P)^2^+0.2124P] where P=(Fo^2^+2Fc^2^)/3'
_refine_ls_weighting_scheme calc
_refine_ls_wR_factor_gt 0.0697
_refine_ls_wR_factor_ref 0.0707
_reflns_number_gt 4649
_reflns_number_total 4807
_reflns_threshold_expression >2sigma(I)
_cod_data_source_file ja0515203si20050527_122404.cif
_cod_data_source_block datos_m
_cod_database_code 4111906

loop_
_symmetry_equiv_pos_as_xyz
'x, y, z'
'-x+1/2, -y, z+1/2'
'-x, y+1/2, -z+1/2'
'x+1/2, -y+1/2, -z'

loop_
_atom_site_label
_atom_site_type_symbol
_atom_site_fract_x
_atom_site_fract_y
_atom_site_fract_z
_atom_site_U_iso_or_equiv
_atom_site_adp_type
_atom_site_occupancy
_atom_site_symmetry_multiplicity
_atom_site_calc_flag
S1 S 0.91749(5) 0.61910(2) 0.15858(2) 0.02277(10) Uani 1 1 d
S2 S 0.72378(6) 0.37979(2) 0.24783(2) 0.02473(10) Uani 1 1 d
N1 N 0.6999(2) 0.44709(7) 0.19578(8) 0.0231(3) Uani 1 1 d
O1 O 0.97457(16) 0.54284(6) 0.14794(6) 0.0264(3) Uani 1 1 d
O2 O 0.8192(2) 0.31694(6) 0.21965(7) 0.0337(3) Uani 1 1 d
O3 O 0.68787(19) 0.29030(6) -0.08758(6) 0.0296(3) Uani 1 1 d
C1 C 0.8638(2) 0.65412(8) 0.07805(9) 0.0217(3) Uani 1 1 d
C2 C 0.8913(2) 0.61291(8) 0.02244(9) 0.0249(4) Uani 1 1 d
C3 C 0.8647(2) 0.64273(9) -0.03961(9) 0.0253(4) Uani 1 1 d
C4 C 0.8131(2) 0.71402(9) -0.04657(9) 0.0237(4) Uani 1 1 d
C5 C 0.7863(2) 0.75437(9) 0.01040(9) 0.0251(4) Uani 1 1 d
C6 C 0.8100(3) 0.72538(9) 0.07262(9) 0.0249(4) Uani 1 1 d
C7 C 0.7932(3) 0.74686(10) -0.11407(10) 0.0299(4) Uani 1 1 d
C8 C 0.6964(2) 0.62406(9) 0.19710(8) 0.0227(3) Uani 1 1 d
C9 C 0.6906(3) 0.67411(9) 0.24784(9) 0.0275(4) Uani 1 1 d
C10 C 0.5286(3) 0.68734(9) 0.28066(10) 0.0315(4) Uani 1 1 d
C11 C 0.3744(3) 0.64937(10) 0.26232(9) 0.0295(4) Uani 1 1 d
C12 C 0.3819(2) 0.59837(9) 0.21286(9) 0.0245(4) Uani 1 1 d
C13 C 0.5436(2) 0.58403(8) 0.17836(9) 0.0223(4) Uani 1 1 d
C14 C 0.5484(2) 0.52976(8) 0.12268(9) 0.0211(3) Uani 1 1 d
C15 C 0.4033(3) 0.54489(9) 0.07019(9) 0.0263(4) Uani 1 1 d
C16 C 0.5475(2) 0.44987(8) 0.14770(9) 0.0229(4) Uani 1 1 d
C17 C 0.3710(3) 0.43018(9) 0.18355(10) 0.0276(4) Uani 1 1 d
C18 C 0.8939(3) 0.42497(8) 0.29728(9) 0.0249(4) Uani 1 1 d
C19 C 1.0544(3) 0.38919(9) 0.31104(9) 0.0276(4) Uani 1 1 d
C20 C 1.1873(3) 0.42222(10) 0.34859(10) 0.0313(4) Uani 1 1 d
C21 C 1.1624(3) 0.49130(10) 0.37342(9) 0.0300(4) Uani 1 1 d
C22 C 0.9969(3) 0.52546(10) 0.35996(10) 0.0318(4) Uani 1 1 d
C23 C 0.8633(3) 0.49303(9) 0.32247(9) 0.0293(4) Uani 1 1 d
C24 C 1.3106(3) 0.52833(12) 0.41160(12) 0.0377(5) Uani 1 1 d
C25 C 0.5832(2) 0.40249(8) 0.08713(9) 0.0234(4) Uani 1 1 d
C26 C 0.7497(2) 0.40701(8) 0.05330(9) 0.0236(4) Uani 1 1 d
C27 C 0.7800(3) 0.36939(9) -0.00436(9) 0.0257(4) Uani 1 1 d
C28 C 0.6455(2) 0.32487(8) -0.03008(9) 0.0251(4) Uani 1 1 d
C29 C 0.4814(3) 0.31842(9) 0.00309(10) 0.0292(4) Uani 1 1 d
C30 C 0.4518(3) 0.35761(9) 0.06082(10) 0.0292(4) Uani 1 1 d
C31 C 0.5508(3) 0.24601(10) -0.11600(10) 0.0325(4) Uani 1 1 d
H1 H 0.797(3) 0.4656(11) 0.1798(11) 0.032(6) Uiso 1 1 d
H2 H 0.929(3) 0.5631(10) 0.0279(9) 0.021(5) Uiso 1 1 d
H3 H 0.873(3) 0.6153(11) -0.0765(11) 0.030(5) Uiso 1 1 d
H5 H 0.749(3) 0.8027(11) 0.0060(10) 0.031(5) Uiso 1 1 d
H6 H 0.795(3) 0.7514(11) 0.1118(11) 0.032(5) Uiso 1 1 d
H7A H 0.886(4) 0.7350(14) -0.1454(14) 0.064(8) Uiso 1 1 d
H7B H 0.769(4) 0.7965(15) -0.1107(13) 0.058(7) Uiso 1 1 d
H7C H 0.687(3) 0.7277(12) -0.1361(12) 0.045(7) Uiso 1 1 d
H9 H 0.807(3) 0.6969(10) 0.2592(9) 0.023(5) Uiso 1 1 d
H10 H 0.525(4) 0.7225(13) 0.3127(12) 0.048(7) Uiso 1 1 d
H11 H 0.265(3) 0.6592(11) 0.2852(11) 0.035(6) Uiso 1 1 d
H12 H 0.278(3) 0.5735(9) 0.1993(9) 0.014(4) Uiso 1 1 d
H14 H 0.665(3) 0.5358(9) 0.1011(9) 0.015(4) Uiso 1 1 d
H15A H 0.417(3) 0.5934(10) 0.0531(9) 0.026(5) Uiso 1 1 d
H15B H 0.284(3) 0.5417(10) 0.0869(10) 0.024(5) Uiso 1 1 d
H15C H 0.415(3) 0.5124(11) 0.0337(11) 0.033(5) Uiso 1 1 d
H17A H 0.364(3) 0.4555(10) 0.2251(10) 0.020(5) Uiso 1 1 d
H17B H 0.260(3) 0.4408(11) 0.1569(11) 0.034(6) Uiso 1 1 d
H17C H 0.368(3) 0.3776(12) 0.1927(11) 0.040(6) Uiso 1 1 d
H19 H 1.072(3) 0.3406(10) 0.2920(10) 0.029(5) Uiso 1 1 d
H20 H 1.310(3) 0.3960(12) 0.3566(11) 0.045(6) Uiso 1 1 d
H22 H 0.976(3) 0.5735(12) 0.3764(11) 0.040(6) Uiso 1 1 d
H23 H 0.760(3) 0.5184(12) 0.3150(11) 0.041(6) Uiso 1 1 d
H24A H 1.367(4) 0.4958(16) 0.4469(15) 0.072(9) Uiso 1 1 d
H24B H 1.266(5) 0.5707(17) 0.4382(15) 0.080(10) Uiso 1 1 d
H24C H 1.387(5) 0.5450(17) 0.3892(16) 0.078(11) Uiso 1 1 d
H26 H 0.848(3) 0.4349(11) 0.0708(11) 0.037(6) Uiso 1 1 d
H27 H 0.896(3) 0.3727(10) -0.0260(10) 0.030(5) Uiso 1 1 d
H29 H 0.388(3) 0.2887(11) -0.0132(11) 0.037(6) Uiso 1 1 d
H30 H 0.331(3) 0.3515(10) 0.0806(10) 0.030(5) Uiso 1 1 d
H31A H 0.603(3) 0.2230(11) -0.1565(11) 0.036(5) Uiso 1 1 d
H31B H 0.449(4) 0.2750(12) -0.1275(11) 0.045(6) Uiso 1 1 d
H31C H 0.504(3) 0.2103(11) -0.0852(11) 0.031(5) Uiso 1 1 d

loop_
_atom_site_aniso_label
_atom_site_aniso_U_11
_atom_site_aniso_U_22
_atom_site_aniso_U_33
_atom_site_aniso_U_23
_atom_site_aniso_U_13
_atom_site_aniso_U_12
S1 0.0175(2) 0.02357(17) 0.0272(2) 0.00169(16) -0.00176(15) -0.00169(16)
S2 0.0279(2) 0.02120(17) 0.0251(2) 0.00410(16) 0.00250(16) -0.00057(16)
N1 0.0191(8) 0.0237(6) 0.0266(8) 0.0051(6) 0.0005(6) -0.0027(6)
O1 0.0186(6) 0.0239(5) 0.0367(8) 0.0055(5) 0.0016(5) 0.0013(5)
O2 0.0437(8) 0.0212(5) 0.0362(8) 0.0009(5) 0.0005(6) 0.0029(5)
O3 0.0344(7) 0.0289(6) 0.0254(7) -0.0036(5) 0.0032(5) -0.0028(5)
C1 0.0155(9) 0.0219(7) 0.0278(10) 0.0016(7) 0.0003(6) -0.0027(6)
C2 0.0219(9) 0.0193(7) 0.0333(10) 0.0007(7) 0.0028(7) -0.0006(7)
C3 0.0242(10) 0.0252(8) 0.0266(10) -0.0032(7) 0.0020(7) -0.0034(6)
C4 0.0160(8) 0.0265(8) 0.0285(10) 0.0018(7) 0.0009(7) -0.0017(7)
C5 0.0222(9) 0.0223(7) 0.0308(10) 0.0016(7) 0.0002(7) 0.0029(7)
C6 0.0244(10) 0.0225(7) 0.0279(10) -0.0030(7) 0.0013(7) 0.0003(7)
C7 0.0317(11) 0.0310(8) 0.0270(11) 0.0021(7) -0.0004(8) 0.0015(8)
C8 0.0214(9) 0.0237(7) 0.0229(9) 0.0023(7) -0.0011(6) 0.0025(7)
C9 0.0292(10) 0.0271(7) 0.0261(10) 0.0000(7) -0.0038(8) -0.0014(7)
C10 0.0387(12) 0.0303(8) 0.0254(10) -0.0049(7) -0.0014(8) 0.0035(8)
C11 0.0280(10) 0.0348(8) 0.0256(10) 0.0010(7) 0.0034(8) 0.0084(7)
C12 0.0190(9) 0.0283(8) 0.0261(10) 0.0034(7) -0.0011(7) 0.0027(7)
C13 0.0209(9) 0.0226(7) 0.0232(9) 0.0026(6) -0.0013(7) 0.0019(6)
C14 0.0162(9) 0.0222(7) 0.0248(9) 0.0006(7) 0.0010(7) -0.0003(6)
C15 0.0236(10) 0.0303(8) 0.0251(10) -0.0031(7) -0.0029(7) 0.0034(7)
C16 0.0181(9) 0.0235(7) 0.0271(10) 0.0018(7) -0.0006(7) -0.0017(6)
C17 0.0237(11) 0.0279(8) 0.0310(11) 0.0001(7) 0.0037(8) -0.0043(7)
C18 0.0265(10) 0.0250(7) 0.0232(9) 0.0043(7) 0.0038(7) 0.0020(7)
C19 0.0299(10) 0.0245(8) 0.0284(10) 0.0052(7) 0.0032(7) 0.0030(7)
C20 0.0280(11) 0.0326(8) 0.0333(11) 0.0067(8) 0.0010(8) 0.0033(8)
C21 0.0317(11) 0.0348(9) 0.0237(10) 0.0048(7) 0.0013(7) -0.0017(8)
C22 0.0371(11) 0.0291(8) 0.0294(11) -0.0033(8) -0.0001(8) 0.0040(8)
C23 0.0298(11) 0.0304(8) 0.0276(10) 0.0002(7) 0.0008(8) 0.0070(8)
C24 0.0366(13) 0.0442(11) 0.0323(12) 0.0018(9) -0.0039(9) -0.0063(9)
C25 0.0234(9) 0.0211(7) 0.0258(9) 0.0018(6) 0.0006(7) -0.0003(6)
C26 0.0226(9) 0.0199(7) 0.0284(9) 0.0026(6) -0.0010(7) -0.0008(7)
C27 0.0248(10) 0.0243(7) 0.0279(10) 0.0038(7) 0.0027(7) -0.0003(7)
C28 0.0307(11) 0.0199(7) 0.0247(9) 0.0034(7) -0.0009(7) 0.0017(7)
C29 0.0279(10) 0.0268(8) 0.0330(11) -0.0028(7) -0.0022(8) -0.0042(7)
C30 0.0256(10) 0.0280(8) 0.0340(11) -0.0031(7) 0.0046(8) -0.0066(7)
C31 0.0412(13) 0.0290(8) 0.0272(11) -0.0018(7) -0.0025(8) -0.0025(9)

loop_
_atom_type_symbol
_atom_type_description
_atom_type_scat_dispersion_real
_atom_type_scat_dispersion_imag
_atom_type_scat_source
C C 0.0181 0.0091 'International Tables Vol C Tables 4.2.6.8 and 6.1.1.4'
H H 0.0000 0.0000 'International Tables Vol C Tables 4.2.6.8 and 6.1.1.4'
N N 0.0311 0.0180 'International Tables Vol C Tables 4.2.6.8 and 6.1.1.4'
O O 0.0492 0.0322 'International Tables Vol C Tables 4.2.6.8 and 6.1.1.4'
S S 0.3331 0.5567 'International Tables Vol C Tables 4.2.6.8 and 6.1.1.4'

loop_
_geom_angle_atom_site_label_1
_geom_angle_atom_site_label_2
_geom_angle_atom_site_label_3
_geom_angle
O1 S1 C1 106.12(8)
O1 S1 C8 111.20(7)
C1 S1 C8 100.11(8)
O2 S2 N1 114.26(8)
O2 S2 C18 104.92(8)
N1 S2 C18 93.93(7)
C16 N1 S2 121.67(11)
C16 N1 H1 111.4(15)
S2 N1 H1 117.6(15)
C28 O3 C31 117.28(15)
C2 C1 C6 120.83(16)
C2 C1 S1 120.13(12)
C6 C1 S1 118.78(14)
C1 C2 C3 119.45(15)
C1 C2 H2 118.9(11)
C3 C2 H2 121.7(11)
C2 C3 C4 120.99(17)
C2 C3 H3 120.4(13)
C4 C3 H3 118.4(13)
C5 C4 C3 118.33(16)
C5 C4 C7 121.03(15)
C3 C4 C7 120.62(16)
C6 C5 C4 121.52(15)
C6 C5 H5 119.7(13)
C4 C5 H5 118.8(13)
C5 C6 C1 118.87(17)
C5 C6 H6 123.4(13)
C1 C6 H6 117.7(13)
C4 C7 H7A 115.9(17)
C4 C7 H7B 110.7(16)
H7A C7 H7B 114(2)
C4 C7 H7C 110.2(14)
H7A C7 H7C 100(2)
H7B C7 H7C 104(2)
C9 C8 C13 122.37(16)
C9 C8 S1 112.44(13)
C13 C8 S1 125.17(13)
C10 C9 C8 120.10(17)
C10 C9 H9 123.9(11)
C8 C9 H9 116.0(11)
C9 C10 C11 118.73(17)
C9 C10 H10 119.2(16)
C11 C10 H10 122.0(17)
C12 C11 C10 120.96(18)
C12 C11 H11 121.5(13)
C10 C11 H11 117.5(13)
C11 C12 C13 121.68(17)
C11 C12 H12 121.5(11)
C13 C12 H12 116.8(11)
C8 C13 C12 116.12(15)
C8 C13 C14 122.73(15)
C12 C13 C14 121.12(15)
C13 C14 C15 112.01(13)
C13 C14 C16 113.38(14)
C15 C14 C16 113.27(14)
C13 C14 H14 106.0(10)
C15 C14 H14 106.4(11)
C16 C14 H14 105.0(10)
C14 C15 H15A 110.3(12)
C14 C15 H15B 112.8(13)
H15A C15 H15B 106.2(17)
C14 C15 H15C 110.9(13)
H15A C15 H15C 108.0(16)
H15B C15 H15C 108.4(18)
N1 C16 C17 108.61(14)
N1 C16 C25 112.00(14)
C17 C16 C25 112.53(14)
N1 C16 C14 103.92(13)
C17 C16 C14 112.56(14)
C25 C16 C14 106.93(13)
C16 C17 H17A 109.8(11)
C16 C17 H17B 112.7(13)
H17A C17 H17B 109.2(17)
C16 C17 H17C 110.1(13)
H17A C17 H17C 108.7(17)
H17B C17 H17C 106.1(18)
C19 C18 C23 120.53(18)
C19 C18 S2 118.17(13)
C23 C18 S2 121.28(15)
C20 C19 C18 119.63(16)
C20 C19 H19 121.8(12)
C18 C19 H19 118.5(12)
C19 C20 C21 121.24(18)
C19 C20 H20 119.1(13)
C21 C20 H20 119.6(13)
C22 C21 C20 117.79(18)
C22 C21 C24 121.12(17)
C20 C21 C24 121.07(18)
C23 C22 C21 121.47(17)
C23 C22 H22 119.1(14)
C21 C22 H22 119.4(14)
C22 C23 C18 119.31(19)
C22 C23 H23 116.9(14)
C18 C23 H23 123.8(14)
C21 C24 H24A 112.0(17)
C21 C24 H24B 113.7(19)
H24A C24 H24B 103(2)
C21 C24 H24C 114(2)
H24A C24 H24C 111(3)
H24B C24 H24C 103(3)
C30 C25 C26 117.09(16)
C30 C25 C16 122.59(16)
C26 C25 C16 120.18(15)
C27 C26 C25 121.43(17)
C27 C26 H26 118.0(13)
C25 C26 H26 120.6(13)
C26 C27 C28 120.45(17)
C26 C27 H27 119.7(12)
C28 C27 H27 119.8(12)
O3 C28 C29 124.69(16)
O3 C28 C27 116.11(16)
C29 C28 C27 119.20(17)
C28 C29 C30 119.67(17)
C28 C29 H29 121.0(14)
C30 C29 H29 119.3(14)
C25 C30 C29 122.14(18)
C25 C30 H30 122.9(12)
C29 C30 H30 115.0(12)
O3 C31 H31A 108.1(13)
O3 C31 H31B 108.8(14)
H31A C31 H31B 110.2(18)
O3 C31 H31C 113.0(12)
H31A C31 H31C 111.1(17)
H31B C31 H31C 105.7(19)

loop_
_geom_bond_atom_site_label_1
_geom_bond_atom_site_label_2
_geom_bond_distance
S1 O1 1.5034(12)
S1 C1 1.7990(18)
S1 C8 1.8011(18)
S2 O2 1.4830(13)
S2 N1 1.6511(14)
S2 C18 1.8091(19)
N1 C16 1.482(2)
N1 H1 0.85(2)
O3 C28 1.366(2)
O3 C31 1.425(2)
C1 C2 1.379(2)
C1 C6 1.396(2)
C2 C3 1.387(3)
C2 H2 0.979(18)
C3 C4 1.394(2)
C3 H3 0.91(2)
C4 C5 1.391(3)
C4 C7 1.504(2)
C5 C6 1.381(3)
C5 H5 0.95(2)
C6 H6 0.94(2)
C7 H7A 0.95(3)
C7 H7B 0.95(3)
C7 H7C 0.96(3)
C8 C9 1.390(2)
C8 C13 1.401(2)
C9 C10 1.383(3)
C9 H9 0.98(2)
C10 C11 1.387(3)
C10 H10 0.92(2)
C11 C12 1.384(3)
C11 H11 0.94(2)
C12 C13 1.402(3)
C12 H12 0.936(19)
C13 C14 1.517(2)
C14 C15 1.529(2)
C14 C16 1.579(2)
C14 H14 0.969(19)
C15 H15A 0.98(2)
C15 H15B 0.94(2)
C15 H15C 0.96(2)
C16 C17 1.529(2)
C16 C25 1.535(2)
C17 H17A 0.97(2)
C17 H17B 0.99(2)
C17 H17C 1.00(2)
C18 C19 1.383(3)
C18 C23 1.391(2)
C19 C20 1.382(3)
C19 H19 1.00(2)
C20 C21 1.399(3)
C20 H20 1.04(2)
C21 C22 1.399(3)
C21 C24 1.503(3)
C22 C23 1.380(3)
C22 H22 0.97(2)
C23 H23 0.90(3)
C24 H24A 1.02(3)
C24 H24B 1.01(3)
C24 H24C 0.78(4)
C25 C30 1.385(2)
C25 C26 1.402(3)
C26 C27 1.380(2)
C26 H26 0.96(2)
C27 C28 1.392(2)
C27 H27 0.96(2)
C28 C29 1.383(3)
C29 C30 1.396(3)
C29 H29 0.94(2)
C30 H30 0.98(2)
C31 H31A 1.00(2)
C31 H31B 0.95(3)
C31 H31C 0.98(2)

loop_
_geom_hbond_atom_site_label_D
_geom_hbond_atom_site_label_H
_geom_hbond_atom_site_label_A
_geom_hbond_distance_DH
_geom_hbond_distance_HA
_geom_hbond_distance_DA
_geom_hbond_angle_DHA
N1 H1 O1 0.85(2) 2.05(2) 2.8652(19) 159(2)

loop_
_geom_torsion_atom_site_label_1
_geom_torsion_atom_site_label_2
_geom_torsion_atom_site_label_3
_geom_torsion_atom_site_label_4
_geom_torsion
O2 S2 N1 C16 83.80(15)
C18 S2 N1 C16 -167.89(14)
O1 S1 C1 C2 -4.26(16)
C8 S1 C1 C2 -119.97(14)
O1 S1 C1 C6 -178.55(13)
C8 S1 C1 C6 65.73(15)
C6 C1 C2 C3 -0.2(3)
S1 C1 C2 C3 -174.34(13)
C1 C2 C3 C4 1.0(3)
C2 C3 C4 C5 -1.0(3)
C2 C3 C4 C7 177.07(17)
C3 C4 C5 C6 0.1(3)
C7 C4 C5 C6 -177.90(17)
C4 C5 C6 C1 0.7(3)
C2 C1 C6 C5 -0.7(3)
S1 C1 C6 C5 173.60(13)
O1 S1 C8 C9 135.67(12)
C1 S1 C8 C9 -112.51(13)
O1 S1 C8 C13 -45.71(17)
C1 S1 C8 C13 66.11(16)
C13 C8 C9 C10 -1.8(3)
S1 C8 C9 C10 176.86(14)
C8 C9 C10 C11 0.6(3)
C9 C10 C11 C12 1.0(3)
C10 C11 C12 C13 -1.4(3)
C9 C8 C13 C12 1.4(2)
S1 C8 C13 C12 -177.13(12)
C9 C8 C13 C14 179.47(15)
S1 C8 C13 C14 1.0(2)
C11 C12 C13 C8 0.2(2)
C11 C12 C13 C14 -177.91(15)
C8 C13 C14 C15 -124.60(17)
C12 C13 C14 C15 53.4(2)
C8 C13 C14 C16 105.69(18)
C12 C13 C14 C16 -76.28(19)
S2 N1 C16 C17 45.66(18)
S2 N1 C16 C25 -79.24(17)
S2 N1 C16 C14 165.69(12)
C13 C14 C16 N1 -52.59(18)
C15 C14 C16 N1 178.34(14)
C13 C14 C16 C17 64.73(19)
C15 C14 C16 C17 -64.35(19)
C13 C14 C16 C25 -171.20(14)
C15 C14 C16 C25 59.72(18)
O2 S2 C18 C19 -12.83(16)
N1 S2 C18 C19 -129.22(14)
O2 S2 C18 C23 168.92(15)
N1 S2 C18 C23 52.53(16)
C23 C18 C19 C20 -1.8(3)
S2 C18 C19 C20 179.90(14)
C18 C19 C20 C21 0.4(3)
C19 C20 C21 C22 1.1(3)
C19 C20 C21 C24 -177.18(19)
C20 C21 C22 C23 -1.2(3)
C24 C21 C22 C23 177.12(19)
C21 C22 C23 C18 -0.2(3)
C19 C18 C23 C22 1.8(3)
S2 C18 C23 C22 179.98(14)
N1 C16 C25 C30 135.12(17)
C17 C16 C25 C30 12.4(2)
C14 C16 C25 C30 -111.66(18)
N1 C16 C25 C26 -49.3(2)
C17 C16 C25 C26 -171.97(15)
C14 C16 C25 C26 63.94(19)
C30 C25 C26 C27 1.2(2)
C16 C25 C26 C27 -174.68(15)
C25 C26 C27 C28 -0.9(2)
C31 O3 C28 C29 1.7(2)
C31 O3 C28 C27 -178.24(15)
C26 C27 C28 O3 179.55(15)
C26 C27 C28 C29 -0.4(3)
O3 C28 C29 C30 -178.61(16)
C27 C28 C29 C30 1.3(3)
C26 C25 C30 C29 -0.2(3)
C16 C25 C30 C29 175.52(16)
C28 C29 C30 C25 -1.0(3)
